data_2104924
loop_
_publ_author_name
'Siegler, Maxime A.'
'Parkin, Sean'
'Angel, Ross J.'
'Brock, Carolyn Pratt'

_publ_section_title
;
 Detailed study of the phase transition in
 [Ni(H~2~O)~6~](NO~3~)~2~&#x00B7;(15-crown-5)&#x00B7;H~2~O and analysis
 in terms of mean-field theory
;
_journal_issue 2
_journal_name_full 'Acta Crystallographica Section B'
_journal_page_first 130
_journal_page_last 143
_journal_paper_doi 10.1107/S010876811100526X
_journal_volume 67
_journal_year 2011
_chemical_formula_moiety 'C10 H20 O5, H12 Ni O6 2+, 2(N O3 1-), H2 O'
_chemical_formula_sum 'C10 H34 N2 Ni O18'
_chemical_formula_weight 529.10
_chemical_name_systematic 'hexaaquanickel(II) nitrate (15-crown-5) monohydrate'
_space_group_IT_number 4
_symmetry_cell_setting monoclinic
_symmetry_Int_Tables_number 4
_symmetry_space_group_name_Hall 'P 2yb (1/2*x,y,-1/2*x+z)'
_symmetry_space_group_name_H-M 'B 1 21 1'
_atom_sites_solution_hydrogens geom
_atom_sites_solution_primary direct
_atom_sites_solution_secondary difmap
_audit_creation_method SHELXL-97
_cell_angle_alpha 90.
_cell_angle_beta 106.17(1)
_cell_angle_gamma 90.
_cell_formula_units_Z 8
_cell_length_a 16.254(2)
_cell_length_b 16.644(2)
_cell_length_c 17.860(2)
_cell_measurement_reflns_used 10956
_cell_measurement_temperature 190(2)
_cell_measurement_theta_max 27.48
_cell_measurement_theta_min 1.00
_cell_volume 4640.6(10)
_computing_cell_refinement 'SCALEPACK (Otwinowski & Minor, 2006)'
_computing_data_collection 'COLLECT (Nonius, 2000)'
_computing_data_reduction 'DENZO-SMN (Otwinowski & Minor, 2006)'
_computing_molecular_graphics 'Mercury (Macrae et al., 2008)'
_computing_publication_material
;
SHELXL-97 (Sheldrick, 2008) and local procedures
;
_computing_structure_refinement 'SHELXL-97 (Sheldrick, 2008)'
_computing_structure_solution 'SHELXS-97 (Sheldrick, 2008)'
_diffrn_ambient_temperature 190(2)
_diffrn_detector_area_resol_mean 18
_diffrn_measured_fraction_theta_full 0.999
_diffrn_measured_fraction_theta_max 0.999
_diffrn_measurement_device_type 'Nonius KappaCCD diffractometer'
_diffrn_measurement_method '\w scans at fixed \c = 55\%'
_diffrn_radiation_monochromator graphite
_diffrn_radiation_source 'fine-focus sealed tube'
_diffrn_radiation_type MoK\a
_diffrn_radiation_wavelength 0.71073
_diffrn_reflns_av_R_equivalents 0.056
_diffrn_reflns_av_sigmaI/netI 0.0973
_diffrn_reflns_limit_h_max 21
_diffrn_reflns_limit_h_min -21
_diffrn_reflns_limit_k_max 21
_diffrn_reflns_limit_k_min -21
_diffrn_reflns_limit_l_max 23
_diffrn_reflns_limit_l_min -23
_diffrn_reflns_number 16694
_diffrn_reflns_theta_full 27.45
_diffrn_reflns_theta_max 27.45
_diffrn_reflns_theta_min 1.50
_diffrn_standards_decay_% <2
_exptl_absorpt_coefficient_mu 0.919
_exptl_absorpt_correction_T_max 0.8745
_exptl_absorpt_correction_T_min 0.7392
_exptl_absorpt_correction_type multi-scan
_exptl_absorpt_process_details 'Scalepack (Otwinowski & Minor, 2006)'
_exptl_crystal_colour 'pale green'
_exptl_crystal_density_diffrn 1.515
_exptl_crystal_density_method 'not measured'
_exptl_crystal_description parallelepiped
_exptl_crystal_F_000 2240
_exptl_crystal_size_max 0.35
_exptl_crystal_size_mid 0.15
_exptl_crystal_size_min 0.15
_refine_diff_density_max 1.018
_refine_diff_density_min -0.766
_refine_diff_density_rms 0.085
_refine_ls_abs_structure_details 'Flack H D (1983), Acta Cryst. A39, 876-881'
_refine_ls_abs_structure_Flack 0.082(13)
_refine_ls_extinction_coef 0.00034(8)
_refine_ls_extinction_expression Fc^*^=kFc[1+0.001xFc^2^\l^3^/sin(2\q)]^-1/4^
_refine_ls_extinction_method SHELXL
_refine_ls_goodness_of_fit_ref 1.021
_refine_ls_hydrogen_treatment mixed
_refine_ls_matrix_type full
_refine_ls_number_parameters 648
_refine_ls_number_reflns 10597
_refine_ls_number_restraints 43
_refine_ls_restrained_S_all 1.019
_refine_ls_R_factor_all 0.1443
_refine_ls_R_factor_gt 0.0497
_refine_ls_shift/su_max 0.001
_refine_ls_shift/su_mean 0.000
_refine_ls_structure_factor_coef Fsqd
_refine_ls_weighting_details 'calc w=1/[\s^2^(Fo^2^)+(0.0594P)^2^+0.0000P] where P=(Fo^2^+2Fc^2^)/3'
_refine_ls_weighting_scheme calc
_refine_ls_wR_factor_gt 0.1058
_refine_ls_wR_factor_ref 0.1466
_reflns_number_gt 4887
_reflns_number_total 10597
_reflns_threshold_expression >2sigma(I)
_cod_data_source_file hw5014.cif
_cod_data_source_block 190K_H
_cod_original_cell_volume 4640.5(10)
_cod_original_sg_symbol_H-M 'B 21'
_cod_database_code 2104924

loop_
_symmetry_equiv_pos_as_xyz
'x, y, z'
'-x, y+1/2, -z'
'x+1/2, y, z+1/2'
'-x+1/2, y+1/2, -z+1/2'

loop_
_atom_site_label
_atom_site_type_symbol
_atom_site_fract_x
_atom_site_fract_y
_atom_site_fract_z
_atom_site_U_iso_or_equiv
_atom_site_adp_type
_atom_site_occupancy
_atom_site_symmetry_multiplicity
_atom_site_calc_flag
_atom_site_refinement_flags
_atom_site_disorder_assembly
_atom_site_disorder_group
C1_1 C 0.0371(6) 0.2020(8) 0.0359(6) 0.114(5) Uani 1 1 d . . .
H1A_1 H -0.0043 0.1643 0.0025 0.137 Uiso 1 1 calc R . .
H1B_1 H 0.0955 0.1872 0.0340 0.137 Uiso 1 1 calc R . .
C2_1 C 0.0174(5) 0.2849(8) 0.0084(5) 0.097(5) Uani 1 1 d . . .
H2A_1 H 0.0010 0.2858 -0.0493 0.116 Uiso 1 1 calc R . .
H2B_1 H -0.0317 0.3050 0.0256 0.116 Uiso 1 1 calc R . .
C3_1 C 0.0723(5) 0.4195(6) 0.0278(5) 0.091(4) Uani 1 1 d . . .
H3A_1 H 0.0336 0.4289 -0.0251 0.110 Uiso 1 1 calc R . .
H3B_1 H 0.1264 0.4487 0.0319 0.110 Uiso 1 1 calc R . .
C4_1 C 0.0323(5) 0.4514(5) 0.0861(6) 0.085(3) Uani 1 1 d . . .
H4A_1 H 0.0220 0.5098 0.0781 0.102 Uiso 1 1 calc R . .
H4B_1 H -0.0234 0.4246 0.0808 0.102 Uiso 1 1 calc R . .
C5_1 C 0.0602(6) 0.4722(5) 0.2211(7) 0.087(3) Uani 1 1 d . . .
H5A_1 H -0.0020 0.4626 0.2116 0.104 Uiso 1 1 calc R . .
H5B_1 H 0.0697 0.5310 0.2214 0.104 Uiso 1 1 calc R . .
C6_1 C 0.1067(5) 0.4383(6) 0.2966(5) 0.081(3) Uani 1 1 d . . .
H6A_1 H 0.1690 0.4378 0.3020 0.097 Uiso 1 1 calc R . .
H6B_1 H 0.0965 0.4711 0.3394 0.097 Uiso 1 1 calc R . .
C7_1 C 0.1302(5) 0.3087(8) 0.3561(4) 0.086(4) Uani 1 1 d . . .
H7A_1 H 0.1302 0.3263 0.4090 0.103 Uiso 1 1 calc R . .
H7B_1 H 0.1895 0.3127 0.3518 0.103 Uiso 1 1 calc R . .
C8_1 C 0.0991(5) 0.2222(7) 0.3428(5) 0.088(4) Uani 1 1 d . . .
H8A_1 H 0.1322 0.1872 0.3854 0.105 Uiso 1 1 calc R . .
H8B_1 H 0.0377 0.2187 0.3408 0.105 Uiso 1 1 calc R . .
C9_1 C 0.0603(6) 0.1336(5) 0.2340(8) 0.100(4) Uani 1 1 d . . .
H9A_1 H -0.0001 0.1431 0.2331 0.120 Uiso 1 1 calc R . .
H9B_1 H 0.0799 0.0834 0.2633 0.120 Uiso 1 1 calc R . .
C10_1 C 0.0670(6) 0.1260(5) 0.1553(7) 0.095(4) Uani 1 1 d . . .
H10A_1 H 0.0347 0.0783 0.1298 0.114 Uiso 1 1 calc R . .
H10B_1 H 0.1277 0.1196 0.1558 0.114 Uiso 1 1 calc R . .
O1_1 O 0.0317(3) 0.1982(3) 0.1135(3) 0.0569(15) Uani 1 1 d . . .
O2_1 O 0.0897(3) 0.3361(4) 0.0382(3) 0.0637(18) Uani 1 1 d . . .
O3_1 O 0.0883(3) 0.4369(3) 0.1617(3) 0.0526(13) Uani 1 1 d . . .
O4_1 O 0.0762(3) 0.3573(3) 0.3006(3) 0.0533(15) Uani 1 1 d . . .
O5_1 O 0.1116(3) 0.1986(3) 0.2705(3) 0.0572(15) Uani 1 1 d . . .
Ni1_1 Ni 0.32332(5) 0.30032(4) 0.19541(4) 0.0234(2) Uani 1 1 d . . .
O6_1 O 0.2013(2) 0.3032(3) 0.2059(2) 0.0330(10) Uani 1 1 d D . .
H6C_1 H 0.166(2) 0.340(2) 0.187(3) 0.050 Uiso 1 1 d D . .
H6D_1 H 0.171(3) 0.267(2) 0.217(3) 0.050 Uiso 1 1 d D . .
O7_1 O 0.4426(2) 0.3074(2) 0.1796(2) 0.0266(10) Uani 1 1 d D . .
H7C_1 H 0.484(2) 0.320(3) 0.218(2) 0.040 Uiso 1 1 d D . .
H7D_1 H 0.464(3) 0.275(3) 0.155(2) 0.040 Uiso 1 1 d D . .
O8_1 O 0.2714(3) 0.3269(2) 0.0798(2) 0.0332(11) Uani 1 1 d D . .
H8C_1 H 0.2180(8) 0.324(3) 0.064(3) 0.050 Uiso 1 1 d D . .
H8D_1 H 0.284(3) 0.367(2) 0.057(3) 0.050 Uiso 1 1 d D . .
O9_1 O 0.3401(3) 0.4193(2) 0.2295(2) 0.0310(10) Uani 1 1 d D . .
H9C_1 H 0.311(3) 0.448(3) 0.1930(18) 0.047 Uiso 1 1 d D . .
H9D_1 H 0.323(3) 0.432(3) 0.2680(17) 0.047 Uiso 1 1 d D . .
O10_1 O 0.3714(3) 0.2685(2) 0.31080(19) 0.0326(10) Uani 1 1 d D . .
H10C_1 H 0.371(4) 0.303(2) 0.346(2) 0.049 Uiso 1 1 d D . .
H10D_1 H 0.368(4) 0.2242(13) 0.332(3) 0.049 Uiso 1 1 d D . .
O11_1 O 0.3178(3) 0.1809(2) 0.1683(2) 0.0365(11) Uani 1 1 d D . .
H11C_1 H 0.303(4) 0.154(3) 0.202(2) 0.055 Uiso 1 1 d D . .
H11D_1 H 0.298(4) 0.155(3) 0.1265(16) 0.055 Uiso 1 1 d D . .
N1_1 N 0.3264(3) 0.4303(3) 0.4313(3) 0.0347(14) Uani 1 1 d . . .
O12_1 O 0.3369(3) 0.3577(3) 0.4277(2) 0.0533(14) Uani 1 1 d . . .
O13_1 O 0.3073(3) 0.4577(3) 0.4897(3) 0.0560(14) Uani 1 1 d . . .
O14_1 O 0.3308(4) 0.4745(3) 0.3775(3) 0.0727(19) Uani 1 1 d . . .
N2_1 N 0.2771(4) 0.0826(3) 0.3415(3) 0.0397(15) Uani 1 1 d . . .
O15_1 O 0.2677(3) 0.0765(2) 0.2701(2) 0.0395(12) Uani 1 1 d . . .
O16_1 O 0.2389(3) 0.0362(3) 0.3743(2) 0.0536(14) Uani 1 1 d . . .
O17_1 O 0.3246(4) 0.1358(3) 0.3802(3) 0.0664(17) Uani 1 1 d . . .
O18_1 O 0.2476(6) 0.1253(4) 0.0230(4) 0.048(2) Uani 0.681(10) 1 d PD A 1
O18'_1 O 0.3043(13) 0.1014(10) 0.0396(9) 0.048(2) Uani 0.319(10) 1 d P A 2
H18C_1 H 0.282(4) 0.122(4) -0.005(4) 0.072 Uiso 1 1 d D . .
H18D_1 H 0.227(4) 0.0787(18) 0.020(4) 0.072 Uiso 1 1 d D . .
C1_2 C 0.5313(5) 0.2237(5) 0.0226(4) 0.057(2) Uani 1 1 d . . .
H1A_2 H 0.4875 0.1914 -0.0149 0.068 Uiso 1 1 calc R . .
H1B_2 H 0.5884 0.2081 0.0179 0.068 Uiso 1 1 calc R . .
C2_2 C 0.5163(4) 0.3100(5) 0.0048(4) 0.050(2) Uani 1 1 d . . .
H2A_2 H 0.5008 0.3184 -0.0523 0.060 Uiso 1 1 calc R . .
H2B_2 H 0.4683 0.3292 0.0241 0.060 Uiso 1 1 calc R . .
C3_2 C 0.5771(5) 0.4397(5) 0.0416(4) 0.063(2) Uani 1 1 d . . .
H3A_2 H 0.5372 0.4564 -0.0087 0.076 Uiso 1 1 calc R . .
H3B_2 H 0.6323 0.4677 0.0474 0.076 Uiso 1 1 calc R . .
C4_2 C 0.5409(5) 0.4640(4) 0.1074(5) 0.057(2) Uani 1 1 d . . .
H4A_2 H 0.5351 0.5232 0.1083 0.068 Uiso 1 1 calc R . .
H4B_2 H 0.4834 0.4400 0.0996 0.068 Uiso 1 1 calc R . .
C5_2 C 0.5717(5) 0.4680(4) 0.2438(5) 0.057(2) Uani 1 1 d . . .
H5A_2 H 0.5089 0.4639 0.2348 0.069 Uiso 1 1 calc R . .
H5B_2 H 0.5883 0.5252 0.2526 0.069 Uiso 1 1 calc R . .
C6_2 C 0.6169(5) 0.4189(5) 0.3130(4) 0.061(2) Uani 1 1 d . . .
H6A_2 H 0.6782 0.4140 0.3152 0.073 Uiso 1 1 calc R . .
H6B_2 H 0.6130 0.4459 0.3613 0.073 Uiso 1 1 calc R . .
C7_2 C 0.6281(5) 0.2812(6) 0.3576(3) 0.059(3) Uani 1 1 d . . .
H7A_2 H 0.6264 0.2898 0.4120 0.071 Uiso 1 1 calc R . .
H7B_2 H 0.6886 0.2829 0.3565 0.071 Uiso 1 1 calc R . .
C8_2 C 0.5900(5) 0.2025(5) 0.3292(4) 0.060(2) Uani 1 1 d . . .
H8A_2 H 0.6168 0.1596 0.3664 0.073 Uiso 1 1 calc R . .
H8B_2 H 0.5277 0.2030 0.3240 0.073 Uiso 1 1 calc R . .
C9_2 C 0.5533(5) 0.1255(4) 0.2100(5) 0.051(2) Uani 1 1 d . . .
H9A_2 H 0.4928 0.1311 0.2106 0.061 Uiso 1 1 calc R . .
H9B_2 H 0.5744 0.0723 0.2319 0.061 Uiso 1 1 calc R . .
C10_2 C 0.5596(5) 0.1322(4) 0.1286(5) 0.052(2) Uani 1 1 d . . .
H10A_2 H 0.6200 0.1271 0.1277 0.063 Uiso 1 1 calc R . .
H10B_2 H 0.5258 0.0891 0.0957 0.063 Uiso 1 1 calc R . .
O1_2 O 0.5268(3) 0.2087(3) 0.1002(2) 0.0419(12) Uani 1 1 d . . .
O2_2 O 0.5907(3) 0.3532(3) 0.0407(2) 0.0470(13) Uani 1 1 d . . .
O3_2 O 0.5956(3) 0.4375(3) 0.1776(3) 0.0457(12) Uani 1 1 d . . .
O4_2 O 0.5799(3) 0.3426(3) 0.3081(3) 0.0477(13) Uani 1 1 d . . .
O5_2 O 0.6044(3) 0.1882(3) 0.2560(2) 0.0433(12) Uani 1 1 d . . .
Ni2_2 Ni 0.82318(5) 0.29815(4) 0.19474(4) 0.0237(2) Uani 1 1 d . . .
O6_2 O 0.7016(2) 0.3006(3) 0.2059(2) 0.0301(10) Uani 1 1 d D . .
H6C_2 H 0.670(3) 0.3404(18) 0.190(3) 0.045 Uiso 1 1 d D . .
H6D_2 H 0.668(2) 0.265(2) 0.212(3) 0.045 Uiso 1 1 d D . .
O7_2 O 0.9421(2) 0.3058(2) 0.1779(2) 0.0279(10) Uani 1 1 d D . .
H7C_2 H 0.982(2) 0.323(3) 0.214(2) 0.042 Uiso 1 1 d D . .
H7D_2 H 0.963(3) 0.265(2) 0.162(3) 0.042 Uiso 1 1 d D . .
O8_2 O 0.7701(3) 0.3270(2) 0.0794(2) 0.0323(11) Uani 1 1 d D . .
H8C_2 H 0.7177(9) 0.339(3) 0.066(3) 0.048 Uiso 1 1 d D . .
H8D_2 H 0.794(3) 0.366(2) 0.064(3) 0.048 Uiso 1 1 d D . .
O9_2 O 0.8419(3) 0.4158(2) 0.2309(2) 0.0327(10) Uani 1 1 d D . .
H9C_2 H 0.813(3) 0.448(3) 0.198(2) 0.049 Uiso 1 1 d D . .
H9D_2 H 0.829(3) 0.425(3) 0.2719(15) 0.049 Uiso 1 1 d D . .
O10_2 O 0.8727(3) 0.2658(2) 0.3102(2) 0.0285(10) Uani 1 1 d D . .
H10C_2 H 0.860(4) 0.3035(18) 0.336(3) 0.043 Uiso 1 1 d D . .
H10D_2 H 0.854(4) 0.2247(16) 0.327(3) 0.043 Uiso 1 1 d D . .
O11_2 O 0.8170(3) 0.1787(2) 0.1668(2) 0.0338(11) Uani 1 1 d D . .
H11C_2 H 0.792(3) 0.154(3) 0.195(2) 0.051 Uiso 1 1 d D . .
H11D_2 H 0.798(4) 0.158(3) 0.1224(13) 0.051 Uiso 1 1 d D . .
N1_2 N 0.8307(3) 0.4264(3) 0.4323(3) 0.0353(14) Uani 1 1 d . . .
O12_2 O 0.8267(3) 0.3522(3) 0.4227(2) 0.0456(12) Uani 1 1 d . . .
O13_2 O 0.8171(3) 0.4549(3) 0.4926(3) 0.0564(15) Uani 1 1 d . . .
O14_2 O 0.8456(4) 0.4693(3) 0.3825(3) 0.0710(19) Uani 1 1 d . . .
N2_2 N 0.7702(4) 0.0826(3) 0.3360(3) 0.0383(14) Uani 1 1 d . . .
O15_2 O 0.7625(3) 0.0752(2) 0.2652(2) 0.0406(12) Uani 1 1 d . . .
O16_2 O 0.7301(3) 0.0367(2) 0.3685(2) 0.0443(12) Uani 1 1 d . . .
O17_2 O 0.8166(4) 0.1345(3) 0.3763(3) 0.0594(15) Uani 1 1 d . . .
O18_2 O 0.7497(6) 0.1180(4) 0.0236(4) 0.106(3) Uani 1 1 d D . .
H18C_2 H 0.799(3) 0.100(6) 0.027(8) 0.159 Uiso 1 1 d D . .
H18D_2 H 0.720(5) 0.076(4) 0.017(6) 0.159 Uiso 1 1 d D . .

loop_
_atom_site_aniso_label
_atom_site_aniso_U_11
_atom_site_aniso_U_22
_atom_site_aniso_U_33
_atom_site_aniso_U_23
_atom_site_aniso_U_13
_atom_site_aniso_U_12
C1_1 0.062(8) 0.176(13) 0.115(9) -0.112(9) 0.043(7) -0.022(8)
C2_1 0.022(5) 0.231(15) 0.037(4) -0.040(8) 0.008(4) -0.016(8)
C3_1 0.046(6) 0.157(11) 0.081(6) 0.084(7) 0.035(5) 0.040(6)
C4_1 0.051(6) 0.079(6) 0.133(8) 0.066(6) 0.039(6) 0.036(5)
C5_1 0.058(7) 0.055(6) 0.169(10) -0.050(7) 0.064(7) -0.018(5)
C6_1 0.054(6) 0.109(8) 0.095(7) -0.078(7) 0.045(5) -0.056(6)
C7_1 0.027(5) 0.205(12) 0.031(4) -0.001(6) 0.018(4) 0.004(7)
C8_1 0.044(6) 0.159(10) 0.081(6) 0.086(7) 0.050(5) 0.052(6)
C9_1 0.044(6) 0.036(5) 0.231(14) 0.046(8) 0.055(8) 0.014(5)
C10_1 0.041(6) 0.038(5) 0.211(14) -0.048(7) 0.041(7) 0.001(4)
O1_1 0.041(3) 0.057(4) 0.078(3) -0.035(3) 0.026(3) -0.006(3)
O2_1 0.029(3) 0.127(5) 0.035(3) 0.013(3) 0.009(2) 0.012(3)
O3_1 0.041(3) 0.042(3) 0.086(4) -0.006(3) 0.037(3) 0.002(2)
O4_1 0.024(3) 0.088(4) 0.046(3) -0.024(3) 0.006(2) -0.006(3)
O5_1 0.037(3) 0.053(3) 0.091(4) 0.039(3) 0.032(3) 0.012(3)
Ni1_1 0.0210(5) 0.0254(5) 0.0244(4) 0.0001(4) 0.0072(4) -0.0004(4)
O6_1 0.020(3) 0.047(3) 0.035(2) 0.011(2) 0.013(2) 0.003(2)
O7_1 0.019(3) 0.031(2) 0.033(2) -0.0057(19) 0.012(2) -0.002(2)
O8_1 0.024(3) 0.047(3) 0.026(2) 0.010(2) 0.004(2) -0.007(2)
O9_1 0.033(3) 0.029(2) 0.034(2) 0.001(2) 0.013(2) 0.0052(19)
O10_1 0.038(3) 0.035(2) 0.023(2) 0.0022(19) 0.006(2) 0.001(3)
O11_1 0.050(3) 0.030(2) 0.031(2) -0.003(2) 0.015(2) -0.001(2)
N1_1 0.035(4) 0.036(4) 0.031(3) -0.004(3) 0.007(3) -0.009(3)
O12_1 0.077(4) 0.038(3) 0.047(3) 0.004(2) 0.020(3) 0.014(3)
O13_1 0.091(4) 0.048(3) 0.037(3) 0.000(2) 0.031(3) 0.007(3)
O14_1 0.135(6) 0.052(3) 0.045(3) -0.001(3) 0.048(3) -0.026(4)
N2_1 0.049(4) 0.030(3) 0.041(4) 0.001(3) 0.013(3) -0.004(3)
O15_1 0.056(3) 0.033(2) 0.033(3) 0.000(2) 0.019(2) 0.002(2)
O16_1 0.090(4) 0.042(3) 0.038(3) -0.005(2) 0.034(3) -0.020(3)
O17_1 0.098(5) 0.050(3) 0.044(3) -0.008(3) 0.008(3) -0.041(3)
O18_1 0.061(6) 0.048(4) 0.035(4) -0.010(3) 0.014(4) -0.001(4)
O18'_1 0.061(6) 0.048(4) 0.035(4) -0.010(3) 0.014(4) -0.001(4)
C1_2 0.042(5) 0.092(6) 0.039(4) -0.032(4) 0.016(3) -0.015(4)
C2_2 0.027(5) 0.083(6) 0.036(4) -0.005(4) 0.002(3) -0.010(4)
C3_2 0.061(6) 0.056(5) 0.066(5) 0.037(4) 0.008(4) -0.001(4)
C4_2 0.048(5) 0.042(4) 0.090(6) 0.022(4) 0.034(5) 0.019(4)
C5_2 0.034(5) 0.039(4) 0.115(7) -0.043(5) 0.048(5) -0.012(4)
C6_2 0.034(5) 0.085(6) 0.071(5) -0.047(5) 0.027(4) -0.013(4)
C7_2 0.033(5) 0.120(8) 0.023(3) 0.014(4) 0.004(3) 0.019(5)
C8_2 0.049(5) 0.082(6) 0.051(5) 0.025(4) 0.015(4) -0.008(5)
C9_2 0.027(4) 0.025(4) 0.095(6) 0.015(4) 0.009(4) 0.002(3)
C10_2 0.043(5) 0.027(4) 0.087(6) -0.002(4) 0.020(4) 0.008(4)
O1_2 0.037(3) 0.043(3) 0.051(3) -0.003(2) 0.021(2) 0.003(2)
O2_2 0.027(3) 0.070(4) 0.042(3) 0.008(2) 0.006(2) 0.001(3)
O3_2 0.032(3) 0.040(3) 0.064(3) 0.002(2) 0.012(2) 0.005(2)
O4_2 0.029(3) 0.063(3) 0.054(3) -0.019(3) 0.016(2) -0.014(2)
O5_2 0.038(3) 0.048(3) 0.050(3) 0.018(2) 0.022(2) 0.010(2)
Ni2_2 0.0214(5) 0.0259(5) 0.0247(4) 0.0012(4) 0.0080(4) 0.0000(4)
O6_2 0.017(3) 0.040(2) 0.035(2) 0.003(2) 0.009(2) -0.001(2)
O7_2 0.019(3) 0.034(3) 0.031(2) -0.001(2) 0.0066(19) 0.001(2)
O8_2 0.022(3) 0.048(3) 0.026(2) 0.012(2) 0.006(2) 0.001(2)
O9_2 0.035(3) 0.032(3) 0.036(2) 0.000(2) 0.018(2) 0.000(2)
O10_2 0.028(3) 0.027(2) 0.028(2) 0.004(2) 0.0036(19) 0.000(2)
O11_2 0.048(3) 0.025(2) 0.031(2) -0.006(2) 0.016(2) -0.008(2)
N1_2 0.042(4) 0.039(4) 0.024(3) 0.003(3) 0.008(3) -0.007(3)
O12_2 0.045(3) 0.045(3) 0.044(3) 0.006(2) 0.007(2) 0.003(2)
O13_2 0.090(4) 0.052(3) 0.033(3) -0.002(2) 0.027(3) -0.001(3)
O14_2 0.130(6) 0.052(3) 0.037(3) -0.011(2) 0.034(3) -0.045(3)
N2_2 0.046(4) 0.022(3) 0.046(4) 0.003(3) 0.012(3) 0.002(3)
O15_2 0.053(3) 0.044(3) 0.028(2) 0.001(2) 0.017(2) 0.004(2)
O16_2 0.071(4) 0.029(2) 0.042(3) -0.001(2) 0.031(3) -0.014(2)
O17_2 0.078(4) 0.048(3) 0.045(3) 0.003(3) 0.005(3) -0.028(3)
O18_2 0.190(8) 0.089(5) 0.049(3) -0.033(3) 0.050(5) -0.059(5)

loop_
_atom_type_symbol
_atom_type_description
_atom_type_scat_dispersion_real
_atom_type_scat_dispersion_imag
_atom_type_scat_source
C C 0.0033 0.0016 'International Tables Vol C Tables 4.2.6.8 and 6.1.1.4'
H H 0.0000 0.0000 'International Tables Vol C Tables 4.2.6.8 and 6.1.1.4'
N N 0.0061 0.0033 'International Tables Vol C Tables 4.2.6.8 and 6.1.1.4'
O O 0.0106 0.0060 'International Tables Vol C Tables 4.2.6.8 and 6.1.1.4'
Ni Ni 0.3393 1.1124 'International Tables Vol C Tables 4.2.6.8 and 6.1.1.4'

loop_
_geom_angle_atom_site_label_1
_geom_angle_atom_site_label_2
_geom_angle_atom_site_label_3
_geom_angle
_geom_angle_site_symmetry_1
_geom_angle_site_symmetry_3
_geom_angle_publ_flag
O1_1 C1_1 C2_1 107.6(7) . . no
O1_1 C1_1 H1A_1 110.2 . . no
C2_1 C1_1 H1A_1 110.2 . . no
O1_1 C1_1 H1B_1 110.2 . . no
C2_1 C1_1 H1B_1 110.2 . . no
H1A_1 C1_1 H1B_1 108.5 . . no
O2_1 C2_1 C1_1 110.8(8) . . no
O2_1 C2_1 H2A_1 109.5 . . no
C1_1 C2_1 H2A_1 109.5 . . no
O2_1 C2_1 H2B_1 109.5 . . no
C1_1 C2_1 H2B_1 109.5 . . no
H2A_1 C2_1 H2B_1 108.1 . . no
O2_1 C3_1 C4_1 111.8(6) . . no
O2_1 C3_1 H3A_1 109.3 . . no
C4_1 C3_1 H3A_1 109.3 . . no
O2_1 C3_1 H3B_1 109.3 . . no
C4_1 C3_1 H3B_1 109.3 . . no
H3A_1 C3_1 H3B_1 107.9 . . no
O3_1 C4_1 C3_1 108.5(6) . . no
O3_1 C4_1 H4A_1 110.0 . . no
C3_1 C4_1 H4A_1 110.0 . . no
O3_1 C4_1 H4B_1 110.0 . . no
C3_1 C4_1 H4B_1 110.0 . . no
H4A_1 C4_1 H4B_1 108.4 . . no
O3_1 C5_1 C6_1 110.1(8) . . no
O3_1 C5_1 H5A_1 109.6 . . no
C6_1 C5_1 H5A_1 109.6 . . no
O3_1 C5_1 H5B_1 109.6 . . no
C6_1 C5_1 H5B_1 109.6 . . no
H5A_1 C5_1 H5B_1 108.2 . . no
O4_1 C6_1 C5_1 108.0(6) . . no
O4_1 C6_1 H6A_1 110.1 . . no
C5_1 C6_1 H6A_1 110.1 . . no
O4_1 C6_1 H6B_1 110.1 . . no
C5_1 C6_1 H6B_1 110.1 . . no
H6A_1 C6_1 H6B_1 108.4 . . no
O4_1 C7_1 C8_1 108.8(6) . . no
O4_1 C7_1 H7A_1 109.9 . . no
C8_1 C7_1 H7A_1 109.9 . . no
O4_1 C7_1 H7B_1 109.9 . . no
C8_1 C7_1 H7B_1 109.9 . . no
H7A_1 C7_1 H7B_1 108.3 . . no
O5_1 C8_1 C7_1 106.2(6) . . no
O5_1 C8_1 H8A_1 110.5 . . no
C7_1 C8_1 H8A_1 110.5 . . no
O5_1 C8_1 H8B_1 110.5 . . no
C7_1 C8_1 H8B_1 110.5 . . no
H8A_1 C8_1 H8B_1 108.7 . . no
O5_1 C9_1 C10_1 108.8(8) . . no
O5_1 C9_1 H9A_1 109.9 . . no
C10_1 C9_1 H9A_1 109.9 . . no
O5_1 C9_1 H9B_1 109.9 . . no
C10_1 C9_1 H9B_1 109.9 . . no
H9A_1 C9_1 H9B_1 108.3 . . no
C9_1 C10_1 O1_1 107.7(7) . . no
C9_1 C10_1 H10A_1 110.2 . . no
O1_1 C10_1 H10A_1 110.2 . . no
C9_1 C10_1 H10B_1 110.2 . . no
O1_1 C10_1 H10B_1 110.2 . . no
H10A_1 C10_1 H10B_1 108.5 . . no
C1_1 O1_1 C10_1 114.8(8) . . no
C3_1 O2_1 C2_1 114.9(7) . . no
C5_1 O3_1 C4_1 113.0(7) . . no
C7_1 O4_1 C6_1 115.0(7) . . no
C9_1 O5_1 C8_1 114.7(7) . . no
O7_1 Ni1_1 O11_1 90.25(17) . . no
O7_1 Ni1_1 O6_1 174.61(18) . . no
O11_1 Ni1_1 O6_1 93.74(19) . . no
O7_1 Ni1_1 O8_1 89.36(16) . . no
O11_1 Ni1_1 O8_1 89.56(16) . . no
O6_1 Ni1_1 O8_1 87.06(17) . . no
O7_1 Ni1_1 O10_1 92.50(16) . . no
O11_1 Ni1_1 O10_1 88.08(16) . . no
O6_1 Ni1_1 O10_1 91.25(16) . . no
O8_1 Ni1_1 O10_1 177.00(17) . . no
O7_1 Ni1_1 O9_1 86.13(16) . . no
O11_1 Ni1_1 O9_1 174.70(17) . . no
O6_1 Ni1_1 O9_1 90.12(17) . . no
O8_1 Ni1_1 O9_1 94.26(15) . . no
O10_1 Ni1_1 O9_1 88.21(15) . . no
Ni1_1 O6_1 H6C_1 123(4) . . no
Ni1_1 O6_1 H6D_1 131(4) . . no
H6C_1 O6_1 H6D_1 103.9(16) . . no
Ni1_1 O7_1 H7C_1 118(3) . . no
Ni1_1 O7_1 H7D_1 126(4) . . no
H7C_1 O7_1 H7D_1 103.6(16) . . no
Ni1_1 O8_1 H8C_1 115(4) . . no
Ni1_1 O8_1 H8D_1 125(4) . . no
H8C_1 O8_1 H8D_1 104.1(16) . . no
Ni1_1 O9_1 H9C_1 108(4) . . no
Ni1_1 O9_1 H9D_1 116(4) . . no
H9C_1 O9_1 H9D_1 104.0(16) . . no
Ni1_1 O10_1 H10C_1 119(3) . . no
Ni1_1 O10_1 H10D_1 129(4) . . no
H10C_1 O10_1 H10D_1 103.7(16) . . no
Ni1_1 O11_1 H11C_1 111(4) . . no
Ni1_1 O11_1 H11D_1 133(4) . . no
H11C_1 O11_1 H11D_1 104.0(16) . . no
O12_1 N1_1 O14_1 120.7(6) . . no
O12_1 N1_1 O13_1 118.3(5) . . no
O14_1 N1_1 O13_1 121.0(6) . . no
O16_1 N2_1 O15_1 120.1(5) . . no
O16_1 N2_1 O17_1 119.6(5) . . no
O15_1 N2_1 O17_1 120.3(5) . . no
H18C_1 O18_1 H18D_1 103.1(16) . . no
H18C_1 O18'_1 H18D_1 74(4) . . no
O1_2 C1_2 C2_2 109.2(6) . . no
O1_2 C1_2 H1A_2 109.8 . . no
C2_2 C1_2 H1A_2 109.8 . . no
O1_2 C1_2 H1B_2 109.8 . . no
C2_2 C1_2 H1B_2 109.8 . . no
H1A_2 C1_2 H1B_2 108.3 . . no
O2_2 C2_2 C1_2 109.4(6) . . no
O2_2 C2_2 H2A_2 109.8 . . no
C1_2 C2_2 H2A_2 109.8 . . no
O2_2 C2_2 H2B_2 109.8 . . no
C1_2 C2_2 H2B_2 109.8 . . no
H2A_2 C2_2 H2B_2 108.2 . . no
O2_2 C3_2 C4_2 111.5(5) . . no
O2_2 C3_2 H3A_2 109.3 . . no
C4_2 C3_2 H3A_2 109.3 . . no
O2_2 C3_2 H3B_2 109.3 . . no
C4_2 C3_2 H3B_2 109.3 . . no
H3A_2 C3_2 H3B_2 108.0 . . no
O3_2 C4_2 C3_2 109.0(6) . . no
O3_2 C4_2 H4A_2 109.9 . . no
C3_2 C4_2 H4A_2 109.9 . . no
O3_2 C4_2 H4B_2 109.9 . . no
C3_2 C4_2 H4B_2 109.9 . . no
H4A_2 C4_2 H4B_2 108.3 . . no
O3_2 C5_2 C6_2 107.7(6) . . no
O3_2 C5_2 H5A_2 110.2 . . no
C6_2 C5_2 H5A_2 110.2 . . no
O3_2 C5_2 H5B_2 110.2 . . no
C6_2 C5_2 H5B_2 110.2 . . no
H5A_2 C5_2 H5B_2 108.5 . . no
O4_2 C6_2 C5_2 109.9(6) . . no
O4_2 C6_2 H6A_2 109.7 . . no
C5_2 C6_2 H6A_2 109.7 . . no
O4_2 C6_2 H6B_2 109.7 . . no
C5_2 C6_2 H6B_2 109.7 . . no
H6A_2 C6_2 H6B_2 108.2 . . no
O4_2 C7_2 C8_2 108.4(5) . . no
O4_2 C7_2 H7A_2 110.0 . . no
C8_2 C7_2 H7A_2 110.0 . . no
O4_2 C7_2 H7B_2 110.0 . . no
C8_2 C7_2 H7B_2 110.0 . . no
H7A_2 C7_2 H7B_2 108.4 . . no
O5_2 C8_2 C7_2 107.8(6) . . no
O5_2 C8_2 H8A_2 110.2 . . no
C7_2 C8_2 H8A_2 110.2 . . no
O5_2 C8_2 H8B_2 110.2 . . no
C7_2 C8_2 H8B_2 110.2 . . no
H8A_2 C8_2 H8B_2 108.5 . . no
O5_2 C9_2 C10_2 108.5(6) . . no
O5_2 C9_2 H9A_2 110.0 . . no
C10_2 C9_2 H9A_2 110.0 . . no
O5_2 C9_2 H9B_2 110.0 . . no
C10_2 C9_2 H9B_2 110.0 . . no
H9A_2 C9_2 H9B_2 108.4 . . no
O1_2 C10_2 C9_2 107.1(6) . . no
O1_2 C10_2 H10A_2 110.3 . . no
C9_2 C10_2 H10A_2 110.3 . . no
O1_2 C10_2 H10B_2 110.3 . . no
C9_2 C10_2 H10B_2 110.3 . . no
H10A_2 C10_2 H10B_2 108.5 . . no
C10_2 O1_2 C1_2 112.8(6) . . no
C2_2 O2_2 C3_2 113.5(6) . . no
C4_2 O3_2 C5_2 112.2(6) . . no
C6_2 O4_2 C7_2 117.2(6) . . no
C8_2 O5_2 C9_2 115.6(6) . . no
O6_2 Ni2_2 O7_2 174.53(18) . . no
O6_2 Ni2_2 O11_2 93.44(18) . . no
O7_2 Ni2_2 O11_2 90.51(17) . . no
O6_2 Ni2_2 O8_2 86.85(17) . . no
O7_2 Ni2_2 O8_2 89.35(16) . . no
O11_2 Ni2_2 O8_2 90.24(16) . . no
O6_2 Ni2_2 O9_2 90.74(17) . . no
O7_2 Ni2_2 O9_2 85.62(16) . . no
O11_2 Ni2_2 O9_2 173.94(17) . . no
O8_2 Ni2_2 O9_2 94.38(16) . . no
O6_2 Ni2_2 O10_2 91.54(16) . . no
O7_2 Ni2_2 O10_2 92.37(15) . . no
O11_2 Ni2_2 O10_2 88.21(16) . . no
O8_2 Ni2_2 O10_2 177.70(17) . . no
O9_2 Ni2_2 O10_2 87.29(15) . . no
Ni2_2 O6_2 H6C_2 120(3) . . no
Ni2_2 O6_2 H6D_2 134(3) . . no
H6C_2 O6_2 H6D_2 103.5(16) . . no
Ni2_2 O7_2 H7C_2 118(4) . . no
Ni2_2 O7_2 H7D_2 119(4) . . no
H7C_2 O7_2 H7D_2 103.7(16) . . no
Ni2_2 O8_2 H8C_2 117(4) . . no
Ni2_2 O8_2 H8D_2 114(4) . . no
H8C_2 O8_2 H8D_2 104.1(16) . . no
Ni2_2 O9_2 H9C_2 113(4) . . no
Ni2_2 O9_2 H9D_2 113(4) . . no
H9C_2 O9_2 H9D_2 105.5(17) . . no
Ni2_2 O10_2 H10C_2 106(4) . . no
Ni2_2 O10_2 H10D_2 119(4) . . no
H10C_2 O10_2 H10D_2 104.0(16) . . no
Ni2_2 O11_2 H11C_2 109(4) . . no
Ni2_2 O11_2 H11D_2 127(4) . . no
H11C_2 O11_2 H11D_2 104.1(16) . . no
O14_2 N1_2 O12_2 119.7(5) . . no
O14_2 N1_2 O13_2 121.7(6) . . no
O12_2 N1_2 O13_2 118.7(5) . . no
O17_2 N2_2 O15_2 122.3(6) . . no
O17_2 N2_2 O16_2 118.1(5) . . no
O15_2 N2_2 O16_2 119.7(5) . . no
H18C_2 O18_2 H18D_2 102.4(16) . . no

loop_
_geom_bond_atom_site_label_1
_geom_bond_atom_site_label_2
_geom_bond_distance
_geom_bond_site_symmetry_2
_geom_bond_publ_flag
C1_1 O1_1 1.414(11) . no
C1_1 C2_1 1.468(14) . no
C1_1 H1A_1 0.9900 . no
C1_1 H1B_1 0.9900 . no
C2_1 O2_1 1.429(10) . no
C2_1 H2A_1 0.9900 . no
C2_1 H2B_1 0.9900 . no
C3_1 O2_1 1.418(10) . no
C3_1 C4_1 1.472(11) . no
C3_1 H3A_1 0.9900 . no
C3_1 H3B_1 0.9900 . no
C4_1 O3_1 1.422(9) . no
C4_1 H4A_1 0.9900 . no
C4_1 H4B_1 0.9900 . no
C5_1 O3_1 1.396(10) . no
C5_1 C6_1 1.464(13) . no
C5_1 H5A_1 0.9900 . no
C5_1 H5B_1 0.9900 . no
C6_1 O4_1 1.445(9) . no
C6_1 H6A_1 0.9900 . no
C6_1 H6B_1 0.9900 . no
C7_1 O4_1 1.387(10) . no
C7_1 C8_1 1.522(13) . no
C7_1 H7A_1 0.9900 . no
C7_1 H7B_1 0.9900 . no
C8_1 O5_1 1.417(9) . no
C8_1 H8A_1 0.9900 . no
C8_1 H8B_1 0.9900 . no
C9_1 O5_1 1.410(11) . no
C9_1 C10_1 1.445(14) . no
C9_1 H9A_1 0.9900 . no
C9_1 H9B_1 0.9900 . no
C10_1 O1_1 1.446(11) . no
C10_1 H10A_1 0.9900 . no
C10_1 H10B_1 0.9900 . no
Ni1_1 O7_1 2.038(4) . no
Ni1_1 O11_1 2.042(4) . no
Ni1_1 O6_1 2.044(4) . no
Ni1_1 O8_1 2.050(4) . no
Ni1_1 O10_1 2.059(3) . no
Ni1_1 O9_1 2.067(4) . no
O6_1 H6C_1 0.835(10) . no
O6_1 H6D_1 0.839(10) . no
O7_1 H7C_1 0.839(10) . no
O7_1 H7D_1 0.841(10) . no
O8_1 H8C_1 0.836(10) . no
O8_1 H8D_1 0.840(10) . no
O9_1 H9C_1 0.838(10) . no
O9_1 H9D_1 0.841(10) . no
O10_1 H10C_1 0.843(10) . no
O10_1 H10D_1 0.841(10) . no
O11_1 H11C_1 0.838(10) . no
O11_1 H11D_1 0.840(10) . no
N1_1 O12_1 1.224(6) . no
N1_1 O14_1 1.228(6) . no
N1_1 O13_1 1.253(6) . no
N2_1 O16_1 1.236(6) . no
N2_1 O15_1 1.245(6) . no
N2_1 O17_1 1.250(6) . no
O18_1 H18C_1 0.842(10) . no
O18_1 H18D_1 0.843(10) . no
O18'_1 H18C_1 0.85(8) . no
O18'_1 H18D_1 1.27(5) . no
C1_2 O1_2 1.431(7) . no
C1_2 C2_2 1.475(10) . no
C1_2 H1A_2 0.9900 . no
C1_2 H1B_2 0.9900 . no
C2_2 O2_2 1.399(7) . no
C2_2 H2A_2 0.9900 . no
C2_2 H2B_2 0.9900 . no
C3_2 O2_2 1.457(8) . no
C3_2 C4_2 1.510(9) . no
C3_2 H3A_2 0.9900 . no
C3_2 H3B_2 0.9900 . no
C4_2 O3_2 1.391(8) . no
C4_2 H4A_2 0.9900 . no
C4_2 H4B_2 0.9900 . no
C5_2 O3_2 1.438(8) . no
C5_2 C6_2 1.493(10) . no
C5_2 H5A_2 0.9900 . no
C5_2 H5B_2 0.9900 . no
C6_2 O4_2 1.399(8) . no
C6_2 H6A_2 0.9900 . no
C6_2 H6B_2 0.9900 . no
C7_2 O4_2 1.433(8) . no
C7_2 C8_2 1.477(10) . no
C7_2 H7A_2 0.9900 . no
C7_2 H7B_2 0.9900 . no
C8_2 O5_2 1.410(8) . no
C8_2 H8A_2 0.9900 . no
C8_2 H8B_2 0.9900 . no
C9_2 O5_2 1.441(8) . no
C9_2 C10_2 1.489(10) . no
C9_2 H9A_2 0.9900 . no
C9_2 H9B_2 0.9900 . no
C10_2 O1_2 1.418(8) . no
C10_2 H10A_2 0.9900 . no
C10_2 H10B_2 0.9900 . no
Ni2_2 O6_2 2.041(4) . no
Ni2_2 O7_2 2.042(4) . no
Ni2_2 O11_2 2.045(4) . no
Ni2_2 O8_2 2.055(4) . no
Ni2_2 O9_2 2.058(4) . no
Ni2_2 O10_2 2.066(4) . no
O6_2 H6C_2 0.841(10) . no
O6_2 H6D_2 0.836(10) . no
O7_2 H7C_2 0.837(10) . no
O7_2 H7D_2 0.842(10) . no
O8_2 H8C_2 0.840(10) . no
O8_2 H8D_2 0.839(10) . no
O9_2 H9C_2 0.837(10) . no
O9_2 H9D_2 0.833(10) . no
O10_2 H10C_2 0.839(10) . no
O10_2 H10D_2 0.839(10) . no
O11_2 H11C_2 0.836(10) . no
O11_2 H11D_2 0.840(10) . no
N1_2 O14_2 1.216(6) . no
N1_2 O12_2 1.245(6) . no
N1_2 O13_2 1.253(6) . no
N2_2 O17_2 1.237(6) . no
N2_2 O15_2 1.242(6) . no
N2_2 O16_2 1.248(6) . no
O18_2 H18C_2 0.849(10) . no
O18_2 H18D_2 0.843(10) . no

loop_
_geom_hbond_atom_site_label_D
_geom_hbond_atom_site_label_H
_geom_hbond_atom_site_label_A
_geom_hbond_distance_DH
_geom_hbond_distance_HA
_geom_hbond_distance_DA
_geom_hbond_angle_DHA
_geom_hbond_site_symmetry_A
O6_1 H6C_1 O3_1 0.835(10) 2.029(16) 2.852(6) 169(6) .
O6_1 H6D_1 O5_1 0.839(10) 1.91(2) 2.726(6) 164(6) .
O7_1 H7C_1 O4_2 0.839(10) 1.944(12) 2.782(6) 176(5) .
O7_1 H7D_1 O1_2 0.841(10) 1.933(14) 2.769(6) 173(5) .
O8_1 H8C_1 O2_1 0.836(10) 2.016(17) 2.841(7) 169(6) .
O8_1 H8D_1 O13_2 0.840(10) 2.021(13) 2.857(6) 173(6) 3_454
O9_1 H9C_1 O16_1 0.838(10) 1.93(2) 2.748(5) 164(6) 4
O9_1 H9D_1 O14_1 0.841(10) 2.05(2) 2.841(6) 157(6) .
O10_1 H10C_1 O12_1 0.843(10) 1.94(2) 2.743(6) 160(6) .
O10_1 H10D_1 O17_1 0.841(10) 1.93(2) 2.742(6) 162(6) .
O11_1 H11C_1 O15_1 0.838(10) 1.962(14) 2.794(5) 172(5) .
O11_1 H11D_1 O18_1 0.840(10) 1.870(18) 2.692(8) 165(6) .
O6_2 H6C_2 O3_2 0.841(10) 1.991(18) 2.817(6) 167(6) .
O6_2 H6D_2 O5_2 0.836(10) 1.939(19) 2.754(6) 165(6) .
O7_2 H7C_2 O4_1 0.837(10) 1.926(12) 2.761(6) 177(5) 1_655
O7_2 H7D_2 O1_1 0.842(10) 1.94(2) 2.754(6) 161(6) 1_655
O8_2 H8C_2 O2_2 0.840(10) 2.001(12) 2.837(6) 173(5) .
O8_2 H8D_2 O13_1 0.839(10) 2.08(2) 2.867(6) 157(5) 3_554
O9_2 H9C_2 O16_2 0.837(10) 1.901(18) 2.722(6) 167(6) 4_655
O9_2 H9D_2 O14_2 0.833(10) 2.06(3) 2.835(6) 156(6) .
O10_2 H10C_2 O12_2 0.839(10) 1.95(2) 2.739(6) 156(4) .
O10_2 H10D_2 O17_2 0.839(10) 1.921(14) 2.756(6) 174(5) .
O11_2 H11C_2 O15_2 0.836(10) 1.97(2) 2.777(5) 163(7) .
O11_2 H11D_2 O18_2 0.840(10) 1.846(13) 2.684(7) 176(7) .
O18_2 H18D_2 O13_2 0.843(10) 2.09(4) 2.908(8) 163(10) 4_645

loop_
_geom_torsion_atom_site_label_1
_geom_torsion_atom_site_label_2
_geom_torsion_atom_site_label_3
_geom_torsion_atom_site_label_4
_geom_torsion
_geom_torsion_site_symmetry_1
_geom_torsion_site_symmetry_2
_geom_torsion_site_symmetry_3
_geom_torsion_site_symmetry_4
_geom_torsion_publ_flag
O1_1 C1_1 C2_1 O2_1 78.6(9) . . . . no
O2_1 C3_1 C4_1 O3_1 58.5(10) . . . . no
O3_1 C5_1 C6_1 O4_1 -72.2(8) . . . . no
O4_1 C7_1 C8_1 O5_1 67.0(7) . . . . no
O5_1 C9_1 C10_1 O1_1 -63.8(10) . . . . no
C2_1 C1_1 O1_1 C10_1 -167.2(7) . . . . no
C9_1 C10_1 O1_1 C1_1 177.1(8) . . . . no
C4_1 C3_1 O2_1 C2_1 79.2(9) . . . . no
C1_1 C2_1 O2_1 C3_1 -168.2(7) . . . . no
C6_1 C5_1 O3_1 C4_1 165.1(7) . . . . no
C3_1 C4_1 O3_1 C5_1 173.9(8) . . . . no
C8_1 C7_1 O4_1 C6_1 -168.9(6) . . . . no
C5_1 C6_1 O4_1 C7_1 160.9(7) . . . . no
C10_1 C9_1 O5_1 C8_1 168.9(7) . . . . no
C7_1 C8_1 O5_1 C9_1 -158.1(7) . . . . no
O1_2 C1_2 C2_2 O2_2 77.6(7) . . . . no
O2_2 C3_2 C4_2 O3_2 56.6(8) . . . . no
O3_2 C5_2 C6_2 O4_2 -72.7(7) . . . . no
O4_2 C7_2 C8_2 O5_2 67.6(7) . . . . no
O5_2 C9_2 C10_2 O1_2 -60.9(7) . . . . no
C9_2 C10_2 O1_2 C1_2 178.4(6) . . . . no
C2_2 C1_2 O1_2 C10_2 -166.3(6) . . . . no
C1_2 C2_2 O2_2 C3_2 -166.9(5) . . . . no
C4_2 C3_2 O2_2 C2_2 81.5(7) . . . . no
C3_2 C4_2 O3_2 C5_2 171.9(6) . . . . no
C6_2 C5_2 O3_2 C4_2 164.1(6) . . . . no
C5_2 C6_2 O4_2 C7_2 164.0(5) . . . . no
C8_2 C7_2 O4_2 C6_2 -165.1(6) . . . . no
C7_2 C8_2 O5_2 C9_2 -164.3(6) . . . . no
C10_2 C9_2 O5_2 C8_2 165.7(6) . . . . no
